data_7054457
loop_
_publ_author_name
'Liu, Xuelin'
'Zhang, Weiqiang'
'Zhang, Guofang'
'Gao, Ziwei'

_publ_section_title
;
 Low-migratory ionic ferrocene-based burning rate catalysts with high
 combustion catalytic efficiency
;
_journal_issue 1
_journal_name_full 'New J. Chem.'
_journal_page_first 155
_journal_paper_doi 10.1039/C4NJ01216J
_journal_volume 39
_journal_year 2015
_chemical_formula_sum 'C24 H25 Fe N5 O7'
_chemical_formula_weight 551.34
_chemical_name_systematic
; 
 ? 
;
_space_group_IT_number 33
_symmetry_cell_setting orthorhombic
_symmetry_space_group_name_Hall 'P 2c -2n'
_symmetry_space_group_name_H-M 'P n a 21'
_atom_sites_solution_hydrogens geom
_atom_sites_solution_primary direct
_atom_sites_solution_secondary difmap
_audit_creation_method SHELXL-97
_cell_angle_alpha 90.00
_cell_angle_beta 90.00
_cell_angle_gamma 90.00
_cell_formula_units_Z 4
_cell_length_a 22.3748(9)
_cell_length_b 5.7925(3)
_cell_length_c 19.3420(10)
_cell_measurement_temperature 296(2)
_cell_volume 2506.8(2)
_computing_structure_refinement 'SHELXL-97 (Sheldrick, 1997)'
_computing_structure_solution 'SHELXS-97 (Sheldrick, 1990)'
_diffrn_ambient_temperature 296(2)
_diffrn_measured_fraction_theta_full 0.998
_diffrn_measured_fraction_theta_max 0.998
_diffrn_radiation_monochromator graphite
_diffrn_radiation_source 'fine-focus sealed tube'
_diffrn_radiation_type MoK\a
_diffrn_radiation_wavelength 0.71073
_diffrn_reflns_av_R_equivalents 0.0444
_diffrn_reflns_av_sigmaI/netI 0.0675
_diffrn_reflns_limit_h_max 27
_diffrn_reflns_limit_h_min -27
_diffrn_reflns_limit_k_max 7
_diffrn_reflns_limit_k_min -7
_diffrn_reflns_limit_l_max 21
_diffrn_reflns_limit_l_min -23
_diffrn_reflns_number 13298
_diffrn_reflns_theta_full 26.00
_diffrn_reflns_theta_max 26.00
_diffrn_reflns_theta_min 3.63
_exptl_absorpt_coefficient_mu 0.655
_exptl_absorpt_correction_T_max 0.9314
_exptl_absorpt_correction_T_min 0.8911
_exptl_absorpt_correction_type multi-scan
_exptl_absorpt_process_details sadabs
_exptl_crystal_density_diffrn 1.461
_exptl_crystal_density_method 'not measured'
_exptl_crystal_F_000 1144
_exptl_crystal_size_max 0.18
_exptl_crystal_size_mid 0.13
_exptl_crystal_size_min 0.11
_refine_diff_density_max 0.430
_refine_diff_density_min -0.255
_refine_diff_density_rms 0.047
_refine_ls_abs_structure_details 'Flack H D (1983), Acta Cryst. A39, 876-881'
_refine_ls_abs_structure_Flack -0.02(3)
_refine_ls_extinction_method none
_refine_ls_goodness_of_fit_ref 1.039
_refine_ls_hydrogen_treatment constr
_refine_ls_matrix_type full
_refine_ls_number_parameters 335
_refine_ls_number_reflns 4775
_refine_ls_number_restraints 2
_refine_ls_restrained_S_all 1.039
_refine_ls_R_factor_all 0.0892
_refine_ls_R_factor_gt 0.0551
_refine_ls_shift/su_max 0.001
_refine_ls_shift/su_mean 0.000
_refine_ls_structure_factor_coef Fsqd
_refine_ls_weighting_details 'calc w=1/[\s^2^(Fo^2^)+(0.0479P)^2^+0.0000P] where P=(Fo^2^+2Fc^2^)/3'
_refine_ls_weighting_scheme calc
_refine_ls_wR_factor_gt 0.1113
_refine_ls_wR_factor_ref 0.1322
_reflns_number_gt 3178
_reflns_number_total 4775
_reflns_threshold_expression >2sigma(I)
_cod_data_source_file c4nj01216j2.cif
_cod_data_source_block 1
_cod_depositor_comments 'Adding full bibliography for 7054449--7054458.cif.'
_cod_original_sg_symbol_H-M Pna2(1)
_cod_database_code 7054457

loop_
_symmetry_equiv_pos_as_xyz
'x, y, z'
'-x, -y, z+1/2'
'x+1/2, -y+1/2, z'
'-x+1/2, y+1/2, z+1/2'

loop_
_atom_site_label
_atom_site_type_symbol
_atom_site_fract_x
_atom_site_fract_y
_atom_site_fract_z
_atom_site_U_iso_or_equiv
_atom_site_adp_type
_atom_site_occupancy
_atom_site_symmetry_multiplicity
_atom_site_calc_flag
_atom_site_refinement_flags
Fe1 Fe 0.61762(3) 0.34542(10) 0.67450(5) 0.0562(2) Uani 1 1 d .
C1 C 0.7050(2) 0.3842(8) 0.6494(2) 0.0513(13) Uani 1 1 d .
C2 C 0.6801(2) 0.6016(7) 0.6661(4) 0.0659(14) Uani 1 1 d .
H2 H 0.6779 0.7364 0.6356 0.079 Uiso 1 1 calc R
C9 C 0.5360(3) 0.2221(17) 0.7005(4) 0.105(3) Uani 1 1 d .
H9 H 0.5217 0.1891 0.7473 0.126 Uiso 1 1 calc R
C5 C 0.6989(2) 0.2366(10) 0.7063(3) 0.0656(15) Uani 1 1 d .
H5 H 0.7125 0.0760 0.7091 0.079 Uiso 1 1 calc R
C4 C 0.6701(2) 0.3642(13) 0.7598(3) 0.0816(19) Uani 1 1 d .
H4 H 0.6601 0.3075 0.8061 0.098 Uiso 1 1 calc R
C11 C 0.7326(2) 0.3351(10) 0.5804(3) 0.0701(15) Uani 1 1 d .
H11A H 0.7261 0.1741 0.5688 0.084 Uiso 1 1 calc R
H11B H 0.7130 0.4284 0.5455 0.084 Uiso 1 1 calc R
C8 C 0.5301(2) 0.4286(11) 0.6651(5) 0.091(2) Uani 1 1 d .
H8 H 0.5111 0.5691 0.6828 0.109 Uiso 1 1 calc R
C3 C 0.6593(2) 0.5891(12) 0.7337(4) 0.0806(19) Uani 1 1 d .
H3 H 0.6393 0.7142 0.7589 0.097 Uiso 1 1 calc R
C22 C 0.8444(3) 0.5992(11) 0.8035(3) 0.0665(16) Uani 1 1 d .
O5 O 0.9205(3) 0.6525(9) 0.7259(2) 0.1111(17) Uani 1 1 d .
N5 N 0.8837(3) 0.1253(11) 0.9182(3) 0.126(3) Uani 1 1 d D
N4 N 0.8707(3) 0.7067(11) 0.7446(3) 0.0985(18) Uani 1 1 d .
C19 C 0.7981(3) 0.3991(10) 0.9272(3) 0.0617(14) Uani 1 1 d .
C23 C 0.8740(2) 0.4174(11) 0.8346(3) 0.0678(15) Uani 1 1 d .
H23 H 0.9094 0.3617 0.8159 0.081 Uiso 1 1 calc R
C24 C 0.8512(2) 0.3210(9) 0.8925(3) 0.0630(13) Uani 1 1 d D
O6 O 0.9302(3) 0.0966(13) 0.9110(6) 0.291(7) Uani 1 1 d D
N3 N 0.7122(2) 0.6722(12) 0.9127(3) 0.0857(16) Uani 1 1 d .
C21 C 0.7925(3) 0.6738(10) 0.8305(3) 0.0688(15) Uani 1 1 d .
H21 H 0.7721 0.7935 0.8088 0.083 Uiso 1 1 calc R
C20 C 0.7688(2) 0.5795(10) 0.8887(3) 0.0642(14) Uani 1 1 d .
O4 O 0.8401(4) 0.8427(12) 0.7130(3) 0.181(3) Uani 1 1 d .
C13 C 0.8922(3) 0.3648(13) 0.5985(3) 0.088(2) Uani 1 1 d .
H13 H 0.9298 0.3187 0.6138 0.105 Uiso 1 1 calc R
C10 C 0.5650(3) 0.0669(11) 0.6559(8) 0.134(5) Uani 1 1 d .
H10 H 0.5746 -0.0954 0.6651 0.161 Uiso 1 1 calc R
N1 N 0.79654(19) 0.3838(8) 0.5796(2) 0.0629(11) Uani 1 1 d .
C14 C 0.8402(3) 0.2608(12) 0.6129(3) 0.0853(18) Uani 1 1 d .
H14 H 0.8347 0.1302 0.6402 0.102 Uiso 1 1 calc R
C12 C 0.8221(3) 0.5560(10) 0.5473(3) 0.0650(15) Uani 1 1 d .
H12 H 0.8023 0.6661 0.5208 0.078 Uiso 1 1 calc R
N2 N 0.88018(19) 0.5492(9) 0.5578(3) 0.0708(13) Uani 1 1 d .
C6 C 0.5752(3) 0.189(2) 0.5949(6) 0.127(4) Uani 1 1 d .
H6 H 0.5944 0.1274 0.5533 0.152 Uiso 1 1 calc R
C7 C 0.5544(3) 0.4025(16) 0.6024(4) 0.099(2) Uani 1 1 d .
H7 H 0.5563 0.5230 0.5669 0.118 Uiso 1 1 calc R
O1 O 0.78139(18) 0.3262(6) 0.9847(2) 0.0826(12) Uani 1 1 d .
O3 O 0.6979(3) 0.8641(10) 0.8953(3) 0.119(2) Uani 1 1 d .
O2 O 0.6803(2) 0.5468(10) 0.9496(3) 0.1160(17) Uani 1 1 d .
C16 C 0.9376(3) 0.6326(15) 0.4506(5) 0.119(3) Uani 1 1 d .
H16A H 0.9010 0.6456 0.4240 0.143 Uiso 1 1 calc R
H16B H 0.9659 0.7430 0.4318 0.143 Uiso 1 1 calc R
C15 C 0.9243(3) 0.6990(14) 0.5243(5) 0.114(3) Uani 1 1 d .
H15A H 0.9611 0.6944 0.5507 0.137 Uiso 1 1 calc R
H15B H 0.9097 0.8566 0.5251 0.137 Uiso 1 1 calc R
C17 C 0.9618(3) 0.4008(16) 0.4408(4) 0.113(2) Uani 1 1 d .
H17A H 0.9357 0.2897 0.4630 0.136 Uiso 1 1 calc R
H17B H 1.0007 0.3912 0.4628 0.136 Uiso 1 1 calc R
O7 O 0.8593(3) -0.0242(12) 0.9498(4) 0.157(2) Uani 1 1 d D
C18 C 0.9680(4) 0.3401(19) 0.3664(4) 0.152(4) Uani 1 1 d .
H18A H 0.9307 0.2814 0.3495 0.228 Uiso 1 1 calc R
H18B H 0.9984 0.2244 0.3612 0.228 Uiso 1 1 calc R
H18C H 0.9790 0.4753 0.3406 0.228 Uiso 1 1 calc R

loop_
_atom_site_aniso_label
_atom_site_aniso_U_11
_atom_site_aniso_U_22
_atom_site_aniso_U_33
_atom_site_aniso_U_23
_atom_site_aniso_U_13
_atom_site_aniso_U_12
Fe1 0.0456(3) 0.0562(4) 0.0667(4) -0.0007(5) -0.0057(4) -0.0046(3)
C1 0.044(2) 0.055(3) 0.055(3) -0.005(2) -0.004(2) -0.006(2)
C2 0.055(3) 0.051(3) 0.092(5) 0.002(3) -0.011(3) -0.003(2)
C9 0.057(4) 0.154(7) 0.105(6) 0.052(5) -0.013(4) -0.043(5)
C5 0.052(3) 0.058(3) 0.086(4) 0.016(3) -0.014(3) -0.007(3)
C4 0.053(3) 0.140(6) 0.052(4) -0.001(4) -0.002(3) -0.017(4)
C11 0.054(3) 0.087(4) 0.069(4) -0.006(3) -0.002(3) -0.010(3)
C8 0.045(3) 0.086(4) 0.141(7) 0.012(6) -0.017(5) 0.004(3)
C3 0.053(3) 0.086(5) 0.102(5) -0.038(4) -0.003(3) -0.001(3)
C22 0.066(4) 0.087(4) 0.047(3) 0.008(3) 0.004(3) -0.007(3)
O5 0.115(4) 0.144(4) 0.074(3) 0.009(3) 0.038(3) -0.021(3)
N5 0.052(3) 0.140(6) 0.186(8) 0.089(6) 0.008(4) -0.013(4)
N4 0.116(5) 0.111(5) 0.069(4) 0.017(3) 0.021(4) 0.000(4)
C19 0.057(3) 0.076(4) 0.052(3) 0.002(3) -0.003(3) -0.019(3)
C23 0.052(3) 0.084(4) 0.068(4) 0.000(3) 0.005(3) 0.000(3)
C24 0.052(3) 0.074(3) 0.062(3) 0.014(3) 0.002(3) -0.003(3)
O6 0.101(5) 0.231(8) 0.541(19) 0.265(11) 0.043(8) 0.037(5)
N3 0.066(3) 0.120(5) 0.071(4) -0.021(3) 0.005(3) 0.006(3)
C21 0.064(4) 0.080(4) 0.062(4) 0.003(3) -0.011(3) 0.007(3)
C20 0.044(3) 0.096(4) 0.052(3) -0.015(3) 0.003(3) -0.003(3)
O4 0.211(8) 0.190(6) 0.142(5) 0.106(5) 0.058(5) 0.063(5)
C13 0.068(4) 0.120(6) 0.075(4) 0.006(4) -0.012(3) 0.025(4)
C10 0.067(4) 0.050(3) 0.285(15) 0.029(7) -0.082(7) -0.010(3)
N1 0.053(2) 0.079(3) 0.057(3) 0.005(2) -0.009(2) 0.008(2)
C14 0.084(5) 0.103(5) 0.069(4) 0.016(4) 0.003(4) 0.029(4)
C12 0.060(3) 0.069(4) 0.066(4) -0.001(3) -0.017(3) 0.007(3)
N2 0.052(3) 0.084(3) 0.076(3) -0.007(3) -0.008(2) -0.005(2)
C6 0.071(5) 0.146(9) 0.163(9) -0.094(7) -0.029(6) 0.006(5)
C7 0.068(4) 0.146(7) 0.082(5) 0.039(5) -0.028(4) -0.031(5)
O1 0.073(3) 0.098(3) 0.077(3) 0.013(2) 0.019(2) -0.017(2)
O3 0.114(4) 0.122(4) 0.123(5) -0.006(4) 0.007(3) 0.058(3)
O2 0.066(3) 0.158(5) 0.123(4) -0.004(4) 0.033(3) 0.004(3)
C16 0.072(5) 0.118(6) 0.167(9) 0.063(6) 0.007(5) -0.017(4)
C15 0.072(5) 0.107(6) 0.164(9) 0.002(6) -0.014(5) -0.026(4)
C17 0.090(5) 0.162(8) 0.087(5) 0.013(5) 0.013(4) 0.002(5)
O7 0.160(6) 0.151(6) 0.162(6) 0.035(5) -0.006(5) 0.013(5)
C18 0.118(7) 0.246(12) 0.092(6) 0.024(7) 0.015(5) 0.013(7)

loop_
_atom_type_symbol
_atom_type_description
_atom_type_scat_dispersion_real
_atom_type_scat_dispersion_imag
_atom_type_scat_source
C C 0.0033 0.0016 'International Tables Vol C Tables 4.2.6.8 and 6.1.1.4'
H H 0.0000 0.0000 'International Tables Vol C Tables 4.2.6.8 and 6.1.1.4'
N N 0.0061 0.0033 'International Tables Vol C Tables 4.2.6.8 and 6.1.1.4'
Fe Fe 0.3463 0.8444 'International Tables Vol C Tables 4.2.6.8 and 6.1.1.4'
O O 0.0106 0.0060 'International Tables Vol C Tables 4.2.6.8 and 6.1.1.4'

loop_
_geom_angle_atom_site_label_1
_geom_angle_atom_site_label_2
_geom_angle_atom_site_label_3
_geom_angle
C7 Fe1 C5 153.4(3)
C7 Fe1 C6 38.4(3)
C5 Fe1 C6 121.0(3)
C7 Fe1 C9 66.2(3)
C5 Fe1 C9 128.8(3)
C6 Fe1 C9 66.9(4)
C7 Fe1 C8 38.7(3)
C5 Fe1 C8 166.4(3)
C6 Fe1 C8 65.4(3)
C9 Fe1 C8 40.0(3)
C7 Fe1 C1 119.5(3)
C5 Fe1 C1 40.50(19)
C6 Fe1 C1 108.7(3)
C9 Fe1 C1 165.6(3)
C8 Fe1 C1 152.2(3)
C7 Fe1 C4 164.1(4)
C5 Fe1 C4 41.2(2)
C6 Fe1 C4 156.2(4)
C9 Fe1 C4 109.8(3)
C8 Fe1 C4 128.4(3)
C1 Fe1 C4 68.3(2)
C7 Fe1 C10 66.5(3)
C5 Fe1 C10 109.1(2)
C6 Fe1 C10 40.2(4)
C9 Fe1 C10 40.6(3)
C8 Fe1 C10 67.2(3)
C1 Fe1 C10 127.2(4)
C4 Fe1 C10 121.5(4)
C7 Fe1 C3 126.6(3)
C5 Fe1 C3 68.5(2)
C6 Fe1 C3 161.9(5)
C9 Fe1 C3 121.1(3)
C8 Fe1 C3 109.1(3)
C1 Fe1 C3 67.5(2)
C4 Fe1 C3 40.8(2)
C10 Fe1 C3 156.0(5)
C7 Fe1 C2 107.8(3)
C5 Fe1 C2 68.6(2)
C6 Fe1 C2 125.8(5)
C9 Fe1 C2 153.2(3)
C8 Fe1 C2 118.8(2)
C1 Fe1 C2 40.64(18)
C4 Fe1 C2 68.3(3)
C10 Fe1 C2 163.6(5)
C3 Fe1 C2 39.8(3)
C5 C1 C2 109.0(5)
C5 C1 C11 128.6(5)
C2 C1 C11 122.3(5)
C5 C1 Fe1 69.5(3)
C2 C1 Fe1 70.4(3)
C11 C1 Fe1 126.2(3)
C3 C2 C1 107.5(5)
C3 C2 Fe1 70.0(3)
C1 C2 Fe1 68.9(2)
C3 C2 H2 126.3
C1 C2 H2 126.3
Fe1 C2 H2 126.3
C8 C9 C10 107.1(7)
C8 C9 Fe1 70.0(3)
C10 C9 Fe1 69.9(4)
C8 C9 H9 126.5
C10 C9 H9 126.5
Fe1 C9 H9 126.5
C1 C5 C4 107.3(5)
C1 C5 Fe1 70.0(3)
C4 C5 Fe1 69.6(3)
C1 C5 H5 126.4
C4 C5 H5 126.4
Fe1 C5 H5 126.4
C3 C4 C5 107.3(5)
C3 C4 Fe1 70.2(4)
C5 C4 Fe1 69.2(3)
C3 C4 H4 126.4
C5 C4 H4 126.4
Fe1 C4 H4 126.4
N1 C11 C1 112.1(4)
N1 C11 H11A 109.2
C1 C11 H11A 109.2
N1 C11 H11B 109.2
C1 C11 H11B 109.2
H11A C11 H11B 107.9
C7 C8 C9 108.2(7)
C7 C8 Fe1 70.2(4)
C9 C8 Fe1 70.0(3)
C7 C8 H8 125.9
C9 C8 H8 125.9
Fe1 C8 H8 125.9
C2 C3 C4 108.9(5)
C2 C3 Fe1 70.2(3)
C4 C3 Fe1 69.0(3)
C2 C3 H3 125.5
C4 C3 H3 125.5
Fe1 C3 H3 125.5
C21 C22 C23 119.2(5)
C21 C22 N4 121.8(6)
C23 C22 N4 118.9(6)
O6 N5 O7 113.7(8)
O6 N5 C24 125.1(7)
O7 N5 C24 121.2(6)
O4 N4 O5 122.5(6)
O4 N4 C22 117.1(7)
O5 N4 C22 120.3(7)
O1 C19 C24 124.0(6)
O1 C19 C20 124.7(5)
C24 C19 C20 111.3(5)
C24 C23 C22 119.7(5)
C24 C23 H23 120.1
C22 C23 H23 120.1
C23 C24 N5 115.0(5)
C23 C24 C19 124.6(5)
N5 C24 C19 120.4(5)
O3 N3 O2 123.3(6)
O3 N3 C20 118.8(6)
O2 N3 C20 117.9(6)
C22 C21 C20 122.0(5)
C22 C21 H21 119.0
C20 C21 H21 119.0
C21 C20 C19 122.9(5)
C21 C20 N3 117.1(6)
C19 C20 N3 120.0(5)
C14 C13 N2 107.6(5)
C14 C13 H13 126.2
N2 C13 H13 126.2
C6 C10 C9 105.6(6)
C6 C10 Fe1 69.6(4)
C9 C10 Fe1 69.5(4)
C6 C10 H10 127.2
C9 C10 H10 127.2
Fe1 C10 H10 127.2
C12 N1 C14 108.0(5)
C12 N1 C11 125.5(5)
C14 N1 C11 126.4(5)
C13 C14 N1 106.7(6)
C13 C14 H14 126.6
N1 C14 H14 126.6
N1 C12 N2 109.6(5)
N1 C12 H12 125.2
N2 C12 H12 125.2
C12 N2 C13 108.1(5)
C12 N2 C15 125.4(6)
C13 N2 C15 126.2(6)
C7 C6 C10 108.9(8)
C7 C6 Fe1 70.4(4)
C10 C6 Fe1 70.1(5)
C7 C6 H6 125.5
C10 C6 H6 125.5
Fe1 C6 H6 125.5
C6 C7 C8 110.2(8)
C6 C7 Fe1 71.1(4)
C8 C7 Fe1 71.1(4)
C6 C7 H7 124.9
C8 C7 H7 124.9
Fe1 C7 H7 124.9
C17 C16 C15 115.6(7)
C17 C16 H16A 108.4
C15 C16 H16A 108.4
C17 C16 H16B 108.4
C15 C16 H16B 108.4
H16A C16 H16B 107.4
N2 C15 C16 113.6(6)
N2 C15 H15A 108.8
C16 C15 H15A 108.8
N2 C15 H15B 108.8
C16 C15 H15B 108.8
H15A C15 H15B 107.7
C16 C17 C18 112.2(8)
C16 C17 H17A 109.2
C18 C17 H17A 109.2
C16 C17 H17B 109.2
C18 C17 H17B 109.2
H17A C17 H17B 107.9
C17 C18 H18A 109.5
C17 C18 H18B 109.5
H18A C18 H18B 109.5
C17 C18 H18C 109.5
H18A C18 H18C 109.5
H18B C18 H18C 109.5

loop_
_geom_bond_atom_site_label_1
_geom_bond_atom_site_label_2
_geom_bond_distance
Fe1 C7 2.014(6)
Fe1 C5 2.021(5)
Fe1 C6 2.022(7)
Fe1 C9 2.024(6)
Fe1 C8 2.024(5)
Fe1 C1 2.026(5)
Fe1 C4 2.028(6)
Fe1 C10 2.029(6)
Fe1 C3 2.043(6)
Fe1 C2 2.046(5)
C1 C5 1.401(7)
C1 C2 1.414(6)
C1 C11 1.497(7)
C2 C3 1.391(9)
C2 H2 0.9800
C9 C8 1.384(9)
C9 C10 1.405(12)
C9 H9 0.9800
C5 C4 1.425(8)
C5 H5 0.9800
C4 C3 1.418(8)
C4 H4 0.9800
C11 N1 1.459(6)
C11 H11A 0.9700
C11 H11B 0.9700
C8 C7 1.339(10)
C8 H8 0.9800
C3 H3 0.9800
C22 C21 1.345(8)
C22 C23 1.383(8)
C22 N4 1.424(8)
O5 N4 1.215(7)
N5 O6 1.061(8)
N5 O7 1.193(8)
N5 C24 1.436(8)
N4 O4 1.210(7)
C19 O1 1.246(6)
C19 C24 1.437(8)
C19 C20 1.441(8)
C23 C24 1.350(8)
C23 H23 0.9300
N3 O3 1.205(7)
N3 O2 1.243(7)
N3 C20 1.453(7)
C21 C20 1.358(7)
C21 H21 0.9300
C13 C14 1.340(9)
C13 N2 1.354(8)
C13 H13 0.9300
C10 C6 1.394(14)
C10 H10 0.9800
N1 C12 1.309(7)
N1 C14 1.369(7)
C14 H14 0.9300
C12 N2 1.316(7)
C12 H12 0.9300
N2 C15 1.465(9)
C6 C7 1.328(11)
C6 H6 0.9800
C7 H7 0.9800
C16 C17 1.460(9)
C16 C15 1.506(11)
C16 H16A 0.9700
C16 H16B 0.9700
C15 H15A 0.9700
C15 H15B 0.9700
C17 C18 1.486(10)
C17 H17A 0.9700
C17 H17B 0.9700
C18 H18A 0.9600
C18 H18B 0.9600
C18 H18C 0.9600
